data_4310382
loop_
_publ_author_name
'Yugen Zhang'
'R. H. Holm'

_publ_section_title
;
 Structural Conversions of Molybdenum-Iron-Sulfur Edge-Bridged Double
 Cubanes and PN-Type Clusters Topologically Related to the Nitrogenase
 P-Cluster
;
_journal_name_full 'Inorganic Chemistry'
_journal_page_first 674
_journal_page_last 682
_journal_paper_doi 10.1021/ic030259t
_journal_volume 43
_journal_year 2004
_chemical_formula_moiety (Et4N)3[Tp2Mo2Fe6S8(OMe)3](2DMF)(C6H14)
_chemical_formula_sum 'C57 H131 B2 Fe6 Mo2 N17 O5 S8'
_chemical_formula_weight 1939.64
_chemical_melting_point ?
_chemical_name_systematic
;
  ?
;
_space_group_IT_number 15
_symmetry_cell_setting monoclinic
_symmetry_space_group_name_Hall '-C 2yc'
_symmetry_space_group_name_H-M 'C 1 2/c 1'
_atom_sites_solution_hydrogens geom
_atom_sites_solution_primary direct
_atom_sites_solution_secondary difmap
_audit_creation_method SHELXL-97
_cell_angle_alpha 90.00
_cell_angle_beta 116.398(6)
_cell_angle_gamma 90.00
_cell_formula_units_Z 8
_cell_length_a 28.932(8)
_cell_length_b 20.688(6)
_cell_length_c 31.443(9)
_cell_measurement_temperature 193(2)
_cell_volume 16858(8)
_computing_cell_refinement 'Bruker Smart'
_computing_data_collection 'Bruker Smart'
_computing_data_reduction 'Bruker SHELXTL'
_computing_molecular_graphics 'Bruker SHELXTL'
_computing_publication_material 'Bruker SHELXTL'
_computing_structure_refinement 'SHELXL-97 (Sheldrick, 1997)'
_computing_structure_solution 'SHELXS-97 (Sheldrick, 1990)'
_diffrn_ambient_temperature 293(2)
_diffrn_measured_fraction_theta_full 1.000
_diffrn_measured_fraction_theta_max 1.000
_diffrn_measurement_device_type 'CCD area detector'
_diffrn_measurement_method 'phi and omega scan'
_diffrn_radiation_monochromator graphite
_diffrn_radiation_source 'fine-focus sealed tube'
_diffrn_radiation_type MoK\a
_diffrn_radiation_wavelength 0.71073
_diffrn_reflns_av_R_equivalents 0.0740
_diffrn_reflns_av_sigmaI/netI 0.0940
_diffrn_reflns_limit_h_max 23
_diffrn_reflns_limit_h_min -31
_diffrn_reflns_limit_k_max 22
_diffrn_reflns_limit_k_min -22
_diffrn_reflns_limit_l_max 33
_diffrn_reflns_limit_l_min -33
_diffrn_reflns_number 36516
_diffrn_reflns_theta_full 22.50
_diffrn_reflns_theta_max 22.50
_diffrn_reflns_theta_min 1.26
_diffrn_standards_decay_% 0
_exptl_absorpt_coefficient_mu 1.538
_exptl_absorpt_correction_T_max 0.93
_exptl_absorpt_correction_T_min 0.88
_exptl_absorpt_correction_type SADABS
_exptl_crystal_colour 'Dark black '
_exptl_crystal_density_diffrn 1.507
_exptl_crystal_density_method 'not measured'
_exptl_crystal_F_000 7728
_exptl_crystal_size_max 0.09
_exptl_crystal_size_mid 0.07
_exptl_crystal_size_min 0.05
_refine_diff_density_max 1.369
_refine_diff_density_min -0.579
_refine_diff_density_rms 0.143
_refine_ls_extinction_method none
_refine_ls_goodness_of_fit_ref 1.090
_refine_ls_hydrogen_treatment mixed
_refine_ls_matrix_type full
_refine_ls_number_parameters 842
_refine_ls_number_reflns 11016
_refine_ls_number_restraints 0
_refine_ls_restrained_S_all 1.090
_refine_ls_R_factor_all 0.1294
_refine_ls_R_factor_gt 0.0799
_refine_ls_shift/su_max 3.600
_refine_ls_shift/su_mean 0.127
_refine_ls_structure_factor_coef Fsqd
_refine_ls_weighting_details 'calc w=1/[\s^2^(Fo^2^)+(0.0959P)^2^+221.9146P] where P=(Fo^2^+2Fc^2^)/3'
_refine_ls_weighting_scheme calc
_refine_ls_wR_factor_gt 0.2126
_refine_ls_wR_factor_ref 0.2323
_reflns_number_gt 6729
_reflns_number_total 11016
_reflns_threshold_expression 2sigma(I)
_cod_data_source_file ic030259t_07.cif
_cod_data_source_block (Et4N)3[Tp2Mo2Fe6S8(OMe)3](2DMF)(C6H14)
_cod_depositor_comments
;
The following automatic conversions were performed:

'_chemical_melting_point' value ' not measured ' was changed to '?' -
the value is undefined or not given.

Automatic conversion script
Id: cif_fix_values 1569 2011-02-09 13:29:24Z adriana 
;
_cod_original_cell_volume 16857(8)
_cod_database_code 4310382

loop_
_symmetry_equiv_pos_as_xyz
'x, y, z'
'-x, y, -z+1/2'
'x+1/2, y+1/2, z'
'-x+1/2, y+1/2, -z+1/2'
'-x, -y, -z'
'x, -y, z-1/2'
'-x+1/2, -y+1/2, -z'
'x+1/2, -y+1/2, z-1/2'

loop_
_atom_site_label
_atom_site_type_symbol
_atom_site_fract_x
_atom_site_fract_y
_atom_site_fract_z
_atom_site_U_iso_or_equiv
_atom_site_adp_type
_atom_site_occupancy
_atom_site_symmetry_multiplicity
_atom_site_calc_flag
_atom_site_refinement_flags
_atom_site_disorder_assembly
_atom_site_disorder_group
Mo1 Mo 0.90291(5) 0.18516(6) 0.99454(4) 0.0488(4) Uani 1 1 d . . .
Mo2 Mo 0.80604(5) 0.23139(6) 0.72841(4) 0.0501(4) Uani 1 1 d . . .
Fe1 Fe 0.84061(8) 0.24127(9) 0.91162(7) 0.0499(5) Uani 1 1 d . . .
Fe2 Fe 0.91597(7) 0.16889(9) 0.91283(7) 0.0463(5) Uani 1 1 d . . .
Fe3 Fe 0.93559(8) 0.28269(10) 0.95664(7) 0.0539(6) Uani 1 1 d . . .
Fe4 Fe 0.80305(8) 0.25502(9) 0.81165(7) 0.0504(5) Uani 1 1 d . . .
Fe5 Fe 0.88055(7) 0.18686(9) 0.81441(7) 0.0470(5) Uani 1 1 d . . .
Fe6 Fe 0.87337(8) 0.31367(9) 0.79394(7) 0.0525(6) Uani 1 1 d . . .
S1 S 0.84646(13) 0.13371(17) 0.92302(13) 0.0503(9) Uani 1 1 d . . .
S2 S 0.87362(15) 0.29479(18) 0.98208(13) 0.0582(10) Uani 1 1 d . . .
S3 S 0.98104(13) 0.19019(19) 0.98698(13) 0.0562(10) Uani 1 1 d . . .
S4 S 0.79609(14) 0.15528(17) 0.78020(13) 0.0530(9) Uani 1 1 d . . .
S5 S 0.78641(15) 0.33126(17) 0.75512(13) 0.0569(10) Uani 1 1 d . . .
S6 S 0.89710(13) 0.23556(18) 0.75730(13) 0.0526(9) Uani 1 1 d . . .
S7 S 0.89097(13) 0.27254(16) 0.87101(13) 0.0500(9) Uani 1 1 d . . .
S8 S 0.93674(14) 0.11327(17) 0.86228(14) 0.0572(10) Uani 1 1 d . . .
O1 O 0.7735(4) 0.2692(5) 0.8579(4) 0.063(3) Uani 1 1 d . . .
O2 O 0.9150(4) 0.3891(5) 0.8104(4) 0.071(3) Uani 1 1 d . . .
O3 O 0.9753(4) 0.3566(5) 0.9604(4) 0.079(3) Uani 1 1 d . . .
O8 O 0.2842(15) 0.956(2) 0.4921(14) 0.133(14) Uiso 0.50 1 d P . .
O14 O -0.0060(8) 0.4124(10) 0.8943(7) 0.177(7) Uiso 1 1 d . . .
O16 O 0.186(5) 0.781(7) 0.478(5) 0.69(9) Uiso 0.50 1 d P . .
O17 O 0.1074(12) 0.7149(17) 0.7586(11) 0.314(13) Uiso 1 1 d . . .
N1 N 0.8435(4) 0.1672(6) 1.0207(4) 0.056(3) Uani 1 1 d . . .
N2 N 0.8560(5) 0.1357(7) 1.0631(5) 0.072(4) Uani 1 1 d . . .
N3 N 0.9271(4) 0.0847(6) 1.0249(4) 0.055(3) Uani 1 1 d . . .
N4 N 0.9286(4) 0.0665(6) 1.0666(4) 0.063(3) Uani 1 1 d . . .
N5 N 0.9487(5) 0.2089(6) 1.0719(4) 0.057(3) Uani 1 1 d . . .
N6 N 0.9453(5) 0.1715(7) 1.1059(5) 0.070(4) Uani 1 1 d . . .
N7 N 0.7214(5) 0.2177(5) 0.6805(4) 0.054(3) Uani 1 1 d . . .
N8 N 0.7028(5) 0.2082(6) 0.6328(5) 0.067(4) Uani 1 1 d . . .
N9 N 0.8086(5) 0.1501(6) 0.6833(4) 0.060(3) Uani 1 1 d . . .
N10 N 0.7793(5) 0.1503(7) 0.6359(5) 0.072(4) Uani 1 1 d . . .
N11 N 0.7984(5) 0.2896(6) 0.6648(4) 0.057(3) Uani 1 1 d . . .
N12 N 0.7701(5) 0.2658(7) 0.6193(5) 0.071(4) Uani 1 1 d . . .
N13 N 0.8454(6) 0.4903(6) 0.8856(5) 0.078(4) Uani 1 1 d . . .
N14 N 0.6491(4) 0.4347(6) 0.6451(4) 0.063(3) Uani 1 1 d . . .
N15 N 0.0711(7) 0.2490(14) 0.8876(7) 0.144(9) Uani 1 1 d . . .
N16 N 0.2258(15) 0.952(2) 0.5015(13) 0.122(12) Uiso 0.50 1 d P . .
N17 N 0.2559(12) 1.0107(14) 0.5344(10) 0.086(9) Uiso 0.50 1 d P . .
B1 B 0.9116(8) 0.1144(11) 1.0945(7) 0.071(6) Uani 1 1 d . . .
H1A H 0.914(6) 0.094(7) 1.124(5) 0.085 Uiso 1 1 calc . . .
B2 B 0.7402(8) 0.2047(12) 0.6104(8) 0.077(6) Uani 1 1 d . . .
H2A H 0.722(6) 0.196(8) 0.576(6) 0.092 Uiso 1 1 calc . . .
C1 C 0.7950(7) 0.1829(7) 1.0037(6) 0.068(4) Uani 1 1 d . . .
H1 H 0.7765 0.2045 0.9751 0.082 Uiso 1 1 calc R . .
C2 C 0.7741(7) 0.1628(9) 1.0344(7) 0.085(5) Uani 1 1 d . . .
H2 H 0.7406 0.1680 1.0305 0.103 Uiso 1 1 calc R . .
C3 C 0.8143(7) 0.1340(9) 1.0708(7) 0.086(6) Uani 1 1 d . . .
H3 H 0.8130 0.1158 1.0973 0.104 Uiso 1 1 calc R . .
C4 C 0.9455(5) 0.0368(7) 1.0098(6) 0.061(4) Uani 1 1 d . . .
H4 H 0.9494 0.0378 0.9820 0.073 Uiso 1 1 calc R . .
C5 C 0.9583(6) -0.0148(9) 1.0399(7) 0.085(6) Uani 1 1 d . . .
H5 H 0.9710 -0.0548 1.0367 0.102 Uiso 1 1 calc R . .
C6 C 0.9482(6) 0.0057(9) 1.0751(8) 0.092(6) Uani 1 1 d . . .
H6 H 0.9540 -0.0185 1.1020 0.110 Uiso 1 1 calc R . .
C16 C 0.9819(6) 0.2591(9) 1.0939(6) 0.081(5) Uani 1 1 d . . .
H16 H 0.9910 0.2919 1.0789 0.097 Uiso 1 1 calc R . .
C17 C 0.9998(8) 0.2519(13) 1.1436(6) 0.108(7) Uani 1 1 d . . .
H17 H 1.0222 0.2789 1.1675 0.129 Uiso 1 1 calc R . .
C18 C 0.9765(8) 0.1955(13) 1.1485(7) 0.105(7) Uani 1 1 d . . .
H18 H 0.9818 0.1772 1.1774 0.126 Uiso 1 1 calc R . .
C19 C 0.6800(6) 0.2200(8) 0.6884(5) 0.061(4) Uani 1 1 d . . .
H19 H 0.6813 0.2268 0.7182 0.073 Uiso 1 1 calc R . .
C20 C 0.6358(6) 0.2112(7) 0.6483(6) 0.069(5) Uani 1 1 d . . .
H20 H 0.6023 0.2102 0.6451 0.083 Uiso 1 1 calc R . .
C21 C 0.6517(6) 0.2041(7) 0.6125(6) 0.066(4) Uani 1 1 d . . .
H21 H 0.6303 0.1976 0.5804 0.079 Uiso 1 1 calc R . .
C22 C 0.8393(5) 0.0981(7) 0.6941(6) 0.059(4) Uani 1 1 d . . .
H22 H 0.8639 0.0873 0.7245 0.070 Uiso 1 1 calc R . .
C23 C 0.8289(7) 0.0621(8) 0.6528(7) 0.080(5) Uani 1 1 d . . .
H23 H 0.8441 0.0237 0.6501 0.096 Uiso 1 1 calc R . .
C24 C 0.7906(7) 0.0975(9) 0.6170(7) 0.082(5) Uani 1 1 d . . .
H24 H 0.7751 0.0866 0.5849 0.098 Uiso 1 1 calc R . .
C25 C 0.8162(6) 0.3463(9) 0.6617(6) 0.069(4) Uani 1 1 d . . .
H25 H 0.8378 0.3713 0.6875 0.083 Uiso 1 1 calc R . .
C26 C 0.7984(7) 0.3642(11) 0.6144(7) 0.086(6) Uani 1 1 d . . .
H26 H 0.8052 0.4023 0.6025 0.103 Uiso 1 1 calc R . .
C27 C 0.7683(8) 0.3127(13) 0.5889(7) 0.100(7) Uani 1 1 d . . .
H27 H 0.7498 0.3108 0.5561 0.120 Uiso 1 1 calc R . .
C28 C 0.7334(9) 0.2453(11) 0.8511(7) 0.118(10) Uani 1 1 d . . .
H28A H 0.7338 0.2002 0.8441 0.178 Uiso 1 1 calc R . .
H28B H 0.7059 0.2664 0.8248 0.178 Uiso 1 1 calc R . .
H28C H 0.7281 0.2500 0.8790 0.178 Uiso 1 1 calc R . .
H40A H 0.7458 0.4719 0.6508 0.178 Uiso 1 1 d R . .
H40B H 0.7426 0.5450 0.6623 0.178 Uiso 1 1 d R . .
H40C H 0.7439 0.4916 0.6982 0.178 Uiso 1 1 d R . .
C29 C 0.9159(8) 0.4302(9) 0.7769(7) 0.109(7) Uani 1 1 d . . .
H29A H 0.9305 0.4084 0.7587 0.163 Uiso 1 1 calc R . .
H29B H 0.9365 0.4673 0.7922 0.163 Uiso 1 1 calc R . .
H29C H 0.8814 0.4437 0.7562 0.163 Uiso 1 1 calc R . .
C30 C 1.0080(8) 0.3789(9) 1.0027(7) 0.107(7) Uani 1 1 d . . .
H30A H 0.9891 0.3955 1.0188 0.161 Uiso 1 1 calc R . .
H30B H 1.0285 0.4128 0.9988 0.161 Uiso 1 1 calc R . .
H30C H 1.0302 0.3445 1.0210 0.161 Uiso 1 1 calc R . .
C31 C 0.8967(7) 0.4800(8) 0.8850(7) 0.084(5) Uani 1 1 d . . .
H31A H 0.9192 0.4572 0.9138 0.101 Uiso 1 1 calc R . .
H31B H 0.8913 0.4520 0.8584 0.101 Uiso 1 1 calc R . .
C32 C 0.9240(7) 0.5390(10) 0.8813(7) 0.108(7) Uani 1 1 d . . .
H32A H 0.9263 0.5695 0.9051 0.162 Uiso 1 1 calc R . .
H32B H 0.9054 0.5578 0.8504 0.162 Uiso 1 1 calc R . .
H32C H 0.9582 0.5276 0.8860 0.162 Uiso 1 1 calc R . .
C33 C 0.8202(7) 0.4274(8) 0.8813(7) 0.091(6) Uani 1 1 d . . .
H33A H 0.8159 0.4079 0.8517 0.110 Uiso 1 1 calc R . .
H33B H 0.8438 0.4000 0.9068 0.110 Uiso 1 1 calc R . .
C34 C 0.7712(7) 0.4252(9) 0.8824(9) 0.126(9) Uani 1 1 d . . .
H34A H 0.7462 0.4490 0.8559 0.189 Uiso 1 1 calc R . .
H34B H 0.7743 0.4442 0.9114 0.189 Uiso 1 1 calc R . .
H34C H 0.7602 0.3811 0.8806 0.189 Uiso 1 1 calc R . .
C35 C 0.8542(8) 0.5233(8) 0.9329(6) 0.092(6) Uani 1 1 d . . .
H35A H 0.8711 0.5645 0.9352 0.110 Uiso 1 1 calc R . .
H35B H 0.8210 0.5318 0.9323 0.110 Uiso 1 1 calc R . .
C36 C 0.8861(9) 0.4842(9) 0.9761(7) 0.110(7) Uani 1 1 d . . .
H36A H 0.9182 0.4729 0.9759 0.165 Uiso 1 1 calc R . .
H36B H 0.8677 0.4456 0.9762 0.165 Uiso 1 1 calc R . .
H36C H 0.8929 0.5092 1.0040 0.165 Uiso 1 1 calc R . .
C37 C 0.8096(8) 0.5332(9) 0.8461(7) 0.099(6) Uani 1 1 d . . .
H37A H 0.7775 0.5371 0.8487 0.119 Uiso 1 1 calc R . .
H37B H 0.8248 0.5760 0.8508 0.119 Uiso 1 1 calc R . .
C38 C 0.7972(9) 0.5113(9) 0.7965(7) 0.126(8) Uani 1 1 d . . .
H38A H 0.7759 0.4734 0.7890 0.189 Uiso 1 1 calc R . .
H38B H 0.8286 0.5016 0.7945 0.189 Uiso 1 1 calc R . .
H38C H 0.7791 0.5451 0.7744 0.189 Uiso 1 1 calc R . .
C39 C 0.6744(7) 0.4963(8) 0.6406(7) 0.089(6) Uani 1 1 d . . .
H39A H 0.6632 0.5042 0.6070 0.107 Uiso 1 1 calc R . .
H39B H 0.6610 0.5314 0.6524 0.107 Uiso 1 1 calc R . .
C40 C 0.7313(8) 0.5002(9) 0.6647(8) 0.107(7) Uani 1 1 d . . .
C41 C 0.6632(6) 0.4224(8) 0.6966(6) 0.077(5) Uani 1 1 d . . .
H41A H 0.7001 0.4141 0.7131 0.092 Uiso 1 1 calc R . .
H41B H 0.6458 0.3834 0.6988 0.092 Uiso 1 1 calc R . .
C42 C 0.6504(7) 0.4762(10) 0.7223(6) 0.102(6) Uani 1 1 d . . .
H42A H 0.6139 0.4839 0.7071 0.153 Uiso 1 1 calc R . .
H42B H 0.6683 0.5149 0.7214 0.153 Uiso 1 1 calc R . .
H42C H 0.6610 0.4638 0.7548 0.153 Uiso 1 1 calc R . .
C43 C 0.5914(6) 0.4435(8) 0.6170(6) 0.079(5) Uani 1 1 d . . .
H43A H 0.5834 0.4520 0.5841 0.094 Uiso 1 1 calc R . .
H43B H 0.5808 0.4809 0.6291 0.094 Uiso 1 1 calc R . .
C44 C 0.5601(6) 0.3831(10) 0.6194(8) 0.119(8) Uani 1 1 d . . .
H44A H 0.5704 0.3720 0.6520 0.178 Uiso 1 1 calc R . .
H44B H 0.5669 0.3474 0.6035 0.178 Uiso 1 1 calc R . .
H44C H 0.5239 0.3930 0.6042 0.178 Uiso 1 1 calc R . .
C45 C 0.6679(6) 0.3773(7) 0.6273(6) 0.070(5) Uani 1 1 d . . .
H45A H 0.7053 0.3773 0.6430 0.084 Uiso 1 1 calc R . .
H45B H 0.6565 0.3381 0.6368 0.084 Uiso 1 1 calc R . .
C46 C 0.6504(8) 0.3748(10) 0.5747(7) 0.112(7) Uani 1 1 d . . .
H46A H 0.6627 0.4123 0.5649 0.169 Uiso 1 1 calc R . .
H46B H 0.6133 0.3739 0.5586 0.169 Uiso 1 1 calc R . .
H46C H 0.6638 0.3366 0.5669 0.169 Uiso 1 1 calc R . .
C47 C 0.0240(9) 0.2827(13) 0.8556(9) 0.119(8) Uani 1 1 d . . .
H47A H 0.0148 0.3136 0.8738 0.143 Uiso 1 1 calc R . .
H47B H -0.0039 0.2515 0.8420 0.143 Uiso 1 1 calc R . .
C48 C 0.0291(10) 0.3179(15) 0.8158(10) 0.175(12) Uani 1 1 d . . .
H48A H 0.0631 0.3361 0.8274 0.262 Uiso 1 1 calc R . .
H48B H 0.0039 0.3518 0.8041 0.262 Uiso 1 1 calc R . .
H48C H 0.0236 0.2881 0.7906 0.262 Uiso 1 1 calc R . .
C49 C 0.0889(11) 0.2045(18) 0.8606(12) 0.178(13) Uani 1 1 d . . .
H49A H 0.1167 0.1779 0.8829 0.214 Uiso 1 1 calc R . .
H49B H 0.1023 0.2298 0.8426 0.214 Uiso 1 1 calc R . .
C50 C 0.0426(12) 0.1575(14) 0.8242(12) 0.178(13) Uani 1 1 d . . .
H50A H 0.0140 0.1835 0.8032 0.267 Uiso 1 1 calc R . .
H50B H 0.0315 0.1293 0.8421 0.267 Uiso 1 1 calc R . .
H50C H 0.0551 0.1322 0.8059 0.267 Uiso 1 1 calc R . .
C51 C 0.1176(8) 0.295(2) 0.9219(17) 0.35(4) Uani 1 1 d . . .
H51A H 0.1493 0.2700 0.9368 0.418 Uiso 1 1 calc R . .
H51B H 0.1227 0.3296 0.9038 0.418 Uiso 1 1 calc R . .
C52 C 0.104(2) 0.321(4) 0.958(2) 0.49(8) Uani 1 1 d . . .
H52A H 0.1132 0.2902 0.9834 0.740 Uiso 1 1 calc R . .
H52B H 0.0677 0.3292 0.9442 0.740 Uiso 1 1 calc R . .
H52C H 0.1227 0.3604 0.9702 0.740 Uiso 1 1 calc R . .
C53 C 0.0536(11) 0.217(2) 0.9190(11) 0.27(3) Uani 1 1 d . . .
H53A H 0.0419 0.2498 0.9341 0.323 Uiso 1 1 calc R . .
H53B H 0.0242 0.1901 0.9000 0.323 Uiso 1 1 calc R . .
C54 C 0.0934(16) 0.177(4) 0.9564(17) 0.47(6) Uani 1 1 d . . .
H54A H 0.1131 0.2027 0.9838 0.709 Uiso 1 1 calc R . .
H54B H 0.1160 0.1584 0.9446 0.709 Uiso 1 1 calc R . .
H54C H 0.0769 0.1423 0.9651 0.709 Uiso 1 1 calc R . .
C63 C 0.133(2) 0.612(3) 0.763(2) 0.17(2) Uiso 0.50 1 d P . .
C67 C 0.2038(13) 1.0037(16) 0.5141(11) 0.169(11) Uiso 1 1 d . . .
C70 C 0.2909(15) 0.989(2) 0.5235(15) 0.094(12) Uiso 0.50 1 d P . .
C88 C 0.279(2) 1.060(3) 0.585(2) 0.17(2) Uiso 0.50 1 d P . .
C90 C 0.277(2) 0.928(3) 0.502(2) 0.14(2) Uiso 0.50 1 d P . .
C94 C 0.1065(15) 0.836(2) 0.7691(13) 0.228(15) Uiso 1 1 d . . .
C99 C 0.1410(15) 0.682(2) 0.9056(14) 0.099(12) Uiso 0.50 1 d P . .
C108 C 0.097(2) 0.648(3) 0.7689(19) 0.149(19) Uiso 0.50 1 d P . .
C109 C 0.124(3) 0.598(4) 0.895(2) 0.19(3) Uiso 0.50 1 d P . .
C110 C 0.085(3) 0.590(4) 0.895(3) 0.22(3) Uiso 0.50 1 d P . .
C111 C 0.196(3) 0.883(4) 0.483(3) 0.22(3) Uiso 0.50 1 d P . .
C112 C 0.073(3) 0.515(5) 0.888(3) 0.25(4) Uiso 0.50 1 d P . .
C113 C 0.077(4) 0.513(5) 0.845(4) 0.32(5) Uiso 0.50 1 d P . .
C114 C 0.040(4) 0.450(5) 0.902(3) 0.26(4) Uiso 0.50 1 d P . .
C116 C 0.051(4) 0.908(5) 0.755(3) 0.27(4) Uiso 0.50 1 d P . .
C117 C 0.011(2) 0.918(2) 0.754(3) 0.21(2) Uiso 0.50 1 d P . .
C118 C 0.0897(16) 0.773(2) 0.7777(14) 0.226(16) Uiso 1 1 d . . .

loop_
_atom_site_aniso_label
_atom_site_aniso_U_11
_atom_site_aniso_U_22
_atom_site_aniso_U_33
_atom_site_aniso_U_23
_atom_site_aniso_U_13
_atom_site_aniso_U_12
Mo1 0.0416(7) 0.0479(8) 0.0533(8) 0.0086(6) 0.0178(6) 0.0064(6)
Mo2 0.0446(7) 0.0455(7) 0.0535(8) 0.0004(6) 0.0158(6) 0.0066(6)
Fe1 0.0491(12) 0.0422(12) 0.0534(12) 0.0055(9) 0.0182(11) 0.0069(10)
Fe2 0.0414(11) 0.0380(11) 0.0532(12) 0.0070(9) 0.0154(10) 0.0051(9)
Fe3 0.0526(13) 0.0484(12) 0.0535(13) 0.0014(10) 0.0169(11) -0.0086(10)
Fe4 0.0488(12) 0.0438(12) 0.0530(13) 0.0025(9) 0.0177(11) 0.0087(10)
Fe5 0.0443(11) 0.0365(11) 0.0547(12) 0.0025(9) 0.0171(10) 0.0057(9)
Fe6 0.0543(13) 0.0386(11) 0.0601(13) 0.0015(10) 0.0215(11) 0.0033(10)
S1 0.042(2) 0.045(2) 0.057(2) 0.0010(17) 0.0158(18) 0.0010(17)
S2 0.063(2) 0.048(2) 0.059(2) 0.0037(18) 0.024(2) 0.0020(19)
S3 0.038(2) 0.069(3) 0.057(2) 0.0135(19) 0.0169(18) 0.0050(19)
S4 0.049(2) 0.047(2) 0.058(2) -0.0027(17) 0.0191(19) 0.0008(18)
S5 0.058(2) 0.041(2) 0.062(2) 0.0084(18) 0.018(2) 0.0178(18)
S6 0.044(2) 0.054(2) 0.055(2) 0.0010(18) 0.0178(18) 0.0024(18)
S7 0.048(2) 0.040(2) 0.055(2) 0.0072(17) 0.0162(18) 0.0062(17)
S8 0.056(2) 0.043(2) 0.070(3) 0.0072(18) 0.025(2) 0.0093(18)
O1 0.063(7) 0.066(7) 0.057(7) 0.010(5) 0.022(6) 0.016(6)
O2 0.091(8) 0.046(6) 0.076(7) 0.002(5) 0.037(6) -0.016(6)
O3 0.081(8) 0.070(7) 0.065(7) -0.007(6) 0.014(6) -0.037(6)
N1 0.048(8) 0.056(8) 0.071(9) 0.018(6) 0.031(7) 0.020(6)
N2 0.059(9) 0.090(10) 0.087(10) 0.037(8) 0.049(8) 0.031(7)
N3 0.041(7) 0.063(8) 0.058(8) 0.025(7) 0.019(6) 0.016(6)
N4 0.051(8) 0.068(9) 0.067(9) 0.028(7) 0.023(7) 0.009(7)
N5 0.058(8) 0.062(8) 0.052(8) 0.013(7) 0.025(7) 0.008(7)
N6 0.068(9) 0.096(11) 0.040(8) 0.008(8) 0.018(7) 0.007(8)
N7 0.062(8) 0.039(7) 0.057(9) 0.008(6) 0.022(7) 0.011(6)
N8 0.047(8) 0.074(9) 0.066(9) -0.004(7) 0.013(7) 0.008(7)
N9 0.060(8) 0.066(8) 0.053(8) 0.000(6) 0.024(7) 0.012(7)
N10 0.052(8) 0.093(11) 0.073(10) -0.022(8) 0.028(8) -0.013(8)
N11 0.055(8) 0.049(8) 0.065(9) -0.002(6) 0.024(7) 0.008(6)
N12 0.061(9) 0.095(11) 0.067(10) 0.003(9) 0.036(8) 0.003(8)
N13 0.089(10) 0.053(9) 0.089(11) 0.012(8) 0.037(9) 0.010(8)
N14 0.047(8) 0.057(8) 0.063(9) 0.006(6) 0.006(7) -0.002(6)
N15 0.067(12) 0.27(3) 0.098(14) 0.068(16) 0.037(12) -0.005(15)
B1 0.077(14) 0.079(14) 0.069(13) 0.023(11) 0.043(12) 0.005(12)
B2 0.051(12) 0.106(18) 0.061(13) 0.001(12) 0.015(11) 0.002(12)
C1 0.082(13) 0.050(10) 0.085(12) 0.007(9) 0.048(11) 0.011(9)
C2 0.072(12) 0.077(13) 0.116(16) 0.006(11) 0.050(13) 0.007(10)
C3 0.091(14) 0.087(13) 0.107(15) 0.037(11) 0.068(13) 0.030(11)
C4 0.055(10) 0.048(9) 0.085(12) 0.014(9) 0.037(9) 0.011(8)
C5 0.069(12) 0.067(12) 0.142(18) 0.020(12) 0.069(13) 0.032(9)
C6 0.067(12) 0.075(13) 0.129(17) 0.056(12) 0.039(12) 0.041(10)
C16 0.058(11) 0.101(14) 0.079(13) -0.009(11) 0.026(10) -0.017(10)
C17 0.090(15) 0.18(2) 0.046(12) -0.009(12) 0.026(11) -0.009(15)
C18 0.085(15) 0.17(2) 0.078(16) 0.035(15) 0.051(14) 0.018(15)
C19 0.046(9) 0.080(11) 0.050(10) 0.012(8) 0.016(9) 0.009(8)
C20 0.044(10) 0.054(10) 0.096(13) 0.012(9) 0.019(11) 0.008(8)
C21 0.053(11) 0.047(9) 0.075(11) -0.004(8) 0.007(10) 0.002(8)
C22 0.049(9) 0.050(9) 0.074(11) -0.015(8) 0.025(8) 0.000(8)
C23 0.069(12) 0.062(11) 0.115(16) -0.022(11) 0.047(12) -0.011(10)
C24 0.073(12) 0.089(14) 0.087(13) -0.041(12) 0.039(12) -0.026(11)
C25 0.060(11) 0.078(13) 0.081(13) 0.003(10) 0.043(10) 0.004(9)
C26 0.061(12) 0.110(16) 0.092(15) 0.026(13) 0.039(11) 0.014(11)
C27 0.074(13) 0.16(2) 0.071(13) 0.032(15) 0.033(12) 0.003(14)
C28 0.14(2) 0.15(2) 0.076(14) 0.014(14) 0.049(16) 0.09(2)
C29 0.112(17) 0.088(14) 0.116(17) 0.009(13) 0.041(14) -0.023(13)
C30 0.118(17) 0.065(12) 0.117(17) 0.002(12) 0.032(15) -0.019(12)
C31 0.091(14) 0.066(12) 0.115(15) 0.017(10) 0.064(12) 0.004(10)
C32 0.089(14) 0.109(16) 0.133(18) -0.028(13) 0.056(14) -0.030(12)
C33 0.108(16) 0.046(10) 0.129(17) 0.004(10) 0.061(14) -0.005(10)
C34 0.088(14) 0.062(12) 0.26(3) -0.008(15) 0.106(18) -0.015(11)
C35 0.140(18) 0.051(10) 0.085(13) -0.003(10) 0.050(13) -0.010(11)
C36 0.17(2) 0.078(13) 0.090(15) -0.014(11) 0.059(15) -0.001(14)
C37 0.118(17) 0.060(12) 0.098(15) -0.007(11) 0.029(13) -0.012(11)
C38 0.15(2) 0.073(13) 0.105(17) 0.007(12) 0.015(16) -0.022(14)
C39 0.087(14) 0.057(11) 0.133(17) 0.004(11) 0.059(13) -0.007(10)
C40 0.089(15) 0.079(14) 0.15(2) 0.001(13) 0.056(14) -0.018(12)
C41 0.054(10) 0.075(11) 0.085(13) 0.009(10) 0.016(10) -0.003(9)
C42 0.097(15) 0.112(16) 0.090(14) -0.028(12) 0.035(12) 0.016(12)
C43 0.056(10) 0.075(12) 0.082(12) -0.004(9) 0.009(10) 0.025(9)
C44 0.052(11) 0.107(16) 0.17(2) -0.040(15) 0.021(13) -0.017(11)
C45 0.071(11) 0.037(9) 0.095(13) -0.010(8) 0.029(10) 0.011(8)
C46 0.127(18) 0.103(16) 0.114(18) 0.011(13) 0.059(15) 0.039(14)
C47 0.106(19) 0.14(2) 0.116(19) -0.008(16) 0.056(17) 0.025(16)
C48 0.11(2) 0.22(3) 0.17(3) 0.04(2) 0.05(2) 0.07(2)
C49 0.11(2) 0.23(4) 0.21(4) 0.01(3) 0.09(3) 0.01(2)
C50 0.20(3) 0.16(3) 0.25(4) -0.01(3) 0.16(3) 0.03(2)
C51 0.021(12) 0.46(7) 0.45(7) 0.39(6) 0.01(2) -0.01(2)
C52 0.21(6) 0.69(16) 0.58(11) -0.53(12) 0.17(7) -0.10(7)
C53 0.11(2) 0.54(7) 0.14(3) 0.11(4) 0.03(2) -0.13(3)
C54 0.16(4) 0.90(16) 0.26(5) 0.31(8) 0.00(4) -0.17(6)

loop_
_atom_type_symbol
_atom_type_description
_atom_type_scat_dispersion_real
_atom_type_scat_dispersion_imag
_atom_type_scat_source
C C 0.0033 0.0016 'International Tables Vol C Tables 4.2.6.8 and 6.1.1.4'
H H 0.0000 0.0000 'International Tables Vol C Tables 4.2.6.8 and 6.1.1.4'
B B 0.0013 0.0007 'International Tables Vol C Tables 4.2.6.8 and 6.1.1.4'
N N 0.0061 0.0033 'International Tables Vol C Tables 4.2.6.8 and 6.1.1.4'
O O 0.0106 0.0060 'International Tables Vol C Tables 4.2.6.8 and 6.1.1.4'
S S 0.1246 0.1234 'International Tables Vol C Tables 4.2.6.8 and 6.1.1.4'
Fe Fe 0.3463 0.8444 'International Tables Vol C Tables 4.2.6.8 and 6.1.1.4'
Mo Mo -1.6832 0.6857 'International Tables Vol C Tables 4.2.6.8 and 6.1.1.4'

loop_
_geom_angle_atom_site_label_1
_geom_angle_atom_site_label_2
_geom_angle_atom_site_label_3
_geom_angle
_geom_angle_site_symmetry_1
_geom_angle_site_symmetry_3
_geom_angle_publ_flag
N5 Mo1 N1 79.5(4) . . ?
N5 Mo1 N3 79.7(4) . . ?
N1 Mo1 N3 80.6(4) . . ?
N5 Mo1 S1 162.5(3) . . ?
N1 Mo1 S1 87.5(3) . . ?
N3 Mo1 S1 86.6(3) . . ?
N5 Mo1 S3 88.3(3) . . ?
N1 Mo1 S3 164.1(3) . . ?
N3 Mo1 S3 87.3(3) . . ?
S1 Mo1 S3 102.11(14) . . ?
N5 Mo1 S2 88.0(3) . . ?
N1 Mo1 S2 86.8(3) . . ?
N3 Mo1 S2 163.8(3) . . ?
S1 Mo1 S2 103.09(13) . . ?
S3 Mo1 S2 103.03(14) . . ?
N5 Mo1 Fe1 140.8(3) . . ?
N1 Mo1 Fe1 97.7(3) . . ?
N3 Mo1 Fe1 139.0(3) . . ?
S1 Mo1 Fe1 52.40(10) . . ?
S3 Mo1 Fe1 98.13(11) . . ?
S2 Mo1 Fe1 52.79(10) . . ?
N5 Mo1 Fe3 99.2(3) . . ?
N1 Mo1 Fe3 139.2(3) . . ?
N3 Mo1 Fe3 139.8(3) . . ?
S1 Mo1 Fe3 98.33(11) . . ?
S3 Mo1 Fe3 52.57(10) . . ?
S2 Mo1 Fe3 52.50(11) . . ?
Fe1 Mo1 Fe3 57.84(7) . . ?
N5 Mo1 Fe2 140.4(3) . . ?
N1 Mo1 Fe2 139.5(3) . . ?
N3 Mo1 Fe2 97.8(3) . . ?
S1 Mo1 Fe2 52.15(10) . . ?
S3 Mo1 Fe2 52.17(10) . . ?
S2 Mo1 Fe2 98.47(11) . . ?
Fe1 Mo1 Fe2 57.54(6) . . ?
Fe3 Mo1 Fe2 57.84(6) . . ?
N9 Mo2 N7 79.2(4) . . ?
N9 Mo2 N11 81.7(4) . . ?
N7 Mo2 N11 79.9(4) . . ?
N9 Mo2 S4 89.1(3) . . ?
N7 Mo2 S4 87.0(3) . . ?
N11 Mo2 S4 165.2(3) . . ?
N9 Mo2 S6 85.8(3) . . ?
N7 Mo2 S6 162.2(3) . . ?
N11 Mo2 S6 88.6(3) . . ?
S4 Mo2 S6 102.35(13) . . ?
N9 Mo2 S5 163.4(3) . . ?
N7 Mo2 S5 89.2(3) . . ?
N11 Mo2 S5 84.6(3) . . ?
S4 Mo2 S5 102.23(14) . . ?
S6 Mo2 S5 103.32(14) . . ?
N9 Mo2 Fe4 141.3(3) . . ?
N7 Mo2 Fe4 100.2(3) . . ?
N11 Mo2 Fe4 136.8(3) . . ?
S4 Mo2 Fe4 52.36(10) . . ?
S6 Mo2 Fe4 97.51(11) . . ?
S5 Mo2 Fe4 52.30(10) . . ?
N9 Mo2 Fe6 138.0(3) . . ?
N7 Mo2 Fe6 141.9(3) . . ?
N11 Mo2 Fe6 95.3(3) . . ?
S4 Mo2 Fe6 99.22(11) . . ?
S6 Mo2 Fe6 52.23(10) . . ?
S5 Mo2 Fe6 52.71(10) . . ?
Fe4 Mo2 Fe6 58.15(7) . . ?
N9 Mo2 Fe5 98.1(3) . . ?
N7 Mo2 Fe5 139.2(3) . . ?
N11 Mo2 Fe5 140.5(3) . . ?
S4 Mo2 Fe5 52.17(10) . . ?
S6 Mo2 Fe5 52.23(10) . . ?
S5 Mo2 Fe5 98.52(11) . . ?
Fe4 Mo2 Fe5 57.24(6) . . ?
Fe6 Mo2 Fe5 58.77(6) . . ?
O1 Fe1 S1 113.3(3) . . ?
O1 Fe1 S2 120.6(3) . . ?
S1 Fe1 S2 110.96(15) . . ?
O1 Fe1 S7 93.6(3) . . ?
S1 Fe1 S7 109.22(15) . . ?
S2 Fe1 S7 107.12(16) . . ?
O1 Fe1 Fe3 138.7(3) . . ?
S1 Fe1 Fe3 104.57(12) . . ?
S2 Fe1 Fe3 55.07(12) . . ?
S7 Fe1 Fe3 57.46(11) . . ?
O1 Fe1 Fe2 131.3(3) . . ?
S1 Fe1 Fe2 55.33(11) . . ?
S2 Fe1 Fe2 106.07(13) . . ?
S7 Fe1 Fe2 57.93(10) . . ?
Fe3 Fe1 Fe2 60.91(8) . . ?
O1 Fe1 Mo1 157.0(3) . . ?
S1 Fe1 Mo1 56.44(10) . . ?
S2 Fe1 Mo1 56.94(11) . . ?
S7 Fe1 Mo1 109.09(11) . . ?
Fe3 Fe1 Mo1 61.69(7) . . ?
Fe2 Fe1 Mo1 62.99(7) . . ?
O1 Fe1 Fe4 44.9(3) . . ?
S1 Fe1 Fe4 103.86(12) . . ?
S2 Fe1 Fe4 144.72(13) . . ?
S7 Fe1 Fe4 54.05(10) . . ?
Fe3 Fe1 Fe4 111.01(9) . . ?
Fe2 Fe1 Fe4 88.85(8) . . ?
Mo1 Fe1 Fe4 151.27(9) . . ?
S8 Fe2 S1 117.58(16) . . ?
S8 Fe2 S3 117.36(16) . . ?
S1 Fe2 S3 107.07(15) . . ?
S8 Fe2 S7 100.15(15) . . ?
S1 Fe2 S7 106.56(14) . . ?
S3 Fe2 S7 106.86(15) . . ?
S8 Fe2 Fe1 139.53(13) . . ?
S1 Fe2 Fe1 53.82(11) . . ?
S3 Fe2 Fe1 101.86(13) . . ?
S7 Fe2 Fe1 56.58(10) . . ?
S8 Fe2 Fe3 139.15(14) . . ?
S1 Fe2 Fe3 101.97(12) . . ?
S3 Fe2 Fe3 54.13(12) . . ?
S7 Fe2 Fe3 56.44(10) . . ?
Fe1 Fe2 Fe3 59.21(8) . . ?
S8 Fe2 Mo1 154.71(13) . . ?
S1 Fe2 Mo1 54.59(10) . . ?
S3 Fe2 Mo1 54.91(10) . . ?
S7 Fe2 Mo1 105.14(11) . . ?
Fe1 Fe2 Mo1 59.47(6) . . ?
Fe3 Fe2 Mo1 59.94(7) . . ?
S8 Fe2 Fe5 51.15(11) . . ?
S1 Fe2 Fe5 106.39(12) . . ?
S3 Fe2 Fe5 145.41(13) . . ?
S7 Fe2 Fe5 54.47(10) . . ?
Fe1 Fe2 Fe5 90.84(8) . . ?
Fe3 Fe2 Fe5 109.98(9) . . ?
Mo1 Fe2 Fe5 150.07(9) . . ?
O3 Fe3 S3 115.7(4) . . ?
O3 Fe3 S2 116.2(4) . . ?
S3 Fe3 S2 110.08(15) . . ?
O3 Fe3 S7 98.6(3) . . ?
S3 Fe3 S7 108.41(15) . . ?
S2 Fe3 S7 106.62(15) . . ?
O3 Fe3 Fe1 139.9(4) . . ?
S3 Fe3 Fe1 102.93(13) . . ?
S2 Fe3 Fe1 54.84(12) . . ?
S7 Fe3 Fe1 57.13(11) . . ?
O3 Fe3 Fe2 137.3(4) . . ?
S3 Fe3 Fe2 54.78(12) . . ?
S2 Fe3 Fe2 105.01(13) . . ?
S7 Fe3 Fe2 57.45(10) . . ?
Fe1 Fe3 Fe2 59.88(7) . . ?
O3 Fe3 Mo1 153.6(3) . . ?
S3 Fe3 Mo1 56.03(10) . . ?
S2 Fe3 Mo1 56.37(11) . . ?
S7 Fe3 Mo1 107.80(11) . . ?
Fe1 Fe3 Mo1 60.47(7) . . ?
Fe2 Fe3 Mo1 62.22(7) . . ?
O1 Fe4 S4 117.8(4) . . ?
O1 Fe4 S5 117.1(3) . . ?
S4 Fe4 S5 110.28(16) . . ?
O1 Fe4 S7 93.4(3) . . ?
S4 Fe4 S7 109.45(14) . . ?
S5 Fe4 S7 106.55(15) . . ?
O1 Fe4 Fe5 133.5(3) . . ?
S4 Fe4 Fe5 55.29(11) . . ?
S5 Fe4 Fe5 106.36(13) . . ?
S7 Fe4 Fe5 57.60(10) . . ?
O1 Fe4 Fe6 134.7(3) . . ?
S4 Fe4 Fe6 104.80(13) . . ?
S5 Fe4 Fe6 55.04(12) . . ?
S7 Fe4 Fe6 56.50(11) . . ?
Fe5 Fe4 Fe6 61.57(8) . . ?
O1 Fe4 Mo2 159.2(3) . . ?
S4 Fe4 Mo2 56.32(11) . . ?
S5 Fe4 Mo2 56.79(11) . . ?
S7 Fe4 Mo2 107.37(12) . . ?
Fe5 Fe4 Mo2 62.53(7) . . ?
Fe6 Fe4 Mo2 61.17(7) . . ?
O1 Fe4 Fe1 44.9(3) . . ?
S4 Fe4 Fe1 107.95(12) . . ?
S5 Fe4 Fe1 141.31(13) . . ?
S7 Fe4 Fe1 53.80(10) . . ?
Fe5 Fe4 Fe1 90.49(8) . . ?
Fe6 Fe4 Fe1 109.15(9) . . ?
Mo2 Fe4 Fe1 152.96(9) . . ?
S8 Fe5 S4 115.18(16) . . ?
S8 Fe5 S6 118.86(16) . . ?
S4 Fe5 S6 108.04(15) . . ?
S8 Fe5 S7 100.73(15) . . ?
S4 Fe5 S7 108.15(14) . . ?
S6 Fe5 S7 104.60(14) . . ?
S8 Fe5 Fe4 137.83(14) . . ?
S4 Fe5 Fe4 54.35(11) . . ?
S6 Fe5 Fe4 102.23(12) . . ?
S7 Fe5 Fe4 57.16(10) . . ?
S8 Fe5 Fe6 141.05(14) . . ?
S4 Fe5 Fe6 102.35(12) . . ?
S6 Fe5 Fe6 53.33(11) . . ?
S7 Fe5 Fe6 55.62(10) . . ?
Fe4 Fe5 Fe6 59.48(7) . . ?
S8 Fe5 Mo2 154.05(13) . . ?
S4 Fe5 Mo2 55.13(10) . . ?
S6 Fe5 Mo2 55.18(10) . . ?
S7 Fe5 Mo2 105.19(11) . . ?
Fe4 Fe5 Mo2 60.23(6) . . ?
Fe6 Fe5 Mo2 59.75(6) . . ?
S8 Fe5 Fe2 51.22(11) . . ?
S4 Fe5 Fe2 105.66(12) . . ?
S6 Fe5 Fe2 144.99(13) . . ?
S7 Fe5 Fe2 55.04(10) . . ?
Fe4 Fe5 Fe2 89.74(8) . . ?
Fe6 Fe5 Fe2 110.09(9) . . ?
Mo2 Fe5 Fe2 149.73(9) . . ?
O2 Fe6 S6 115.3(3) . . ?
O2 Fe6 S5 115.4(3) . . ?
S6 Fe6 S5 110.68(16) . . ?
O2 Fe6 S7 101.1(3) . . ?
S6 Fe6 S7 106.56(14) . . ?
S5 Fe6 S7 106.55(15) . . ?
O2 Fe6 Fe4 141.1(3) . . ?
S6 Fe6 Fe4 102.52(12) . . ?
S5 Fe6 Fe4 54.22(11) . . ?
S7 Fe6 Fe4 57.31(10) . . ?
O2 Fe6 Fe5 140.0(3) . . ?
S6 Fe6 Fe5 54.25(11) . . ?
S5 Fe6 Fe5 103.47(12) . . ?
S7 Fe6 Fe5 56.83(10) . . ?
Fe4 Fe6 Fe5 58.94(7) . . ?
O2 Fe6 Mo2 151.3(3) . . ?
S6 Fe6 Mo2 56.16(10) . . ?
S5 Fe6 Mo2 56.38(11) . . ?
S7 Fe6 Mo2 107.63(12) . . ?
Fe4 Fe6 Mo2 60.68(7) . . ?
Fe5 Fe6 Mo2 61.49(7) . . ?
Fe1 S1 Fe2 70.85(12) . . ?
Fe1 S1 Mo1 71.17(12) . . ?
Fe2 S1 Mo1 73.26(12) . . ?
Fe1 S2 Fe3 70.09(13) . . ?
Fe1 S2 Mo1 70.27(12) . . ?
Fe3 S2 Mo1 71.13(12) . . ?
Fe3 S3 Fe2 71.09(12) . . ?
Fe3 S3 Mo1 71.40(12) . . ?
Fe2 S3 Mo1 72.92(12) . . ?
Fe4 S4 Fe5 70.36(12) . . ?
Fe4 S4 Mo2 71.32(12) . . ?
Fe5 S4 Mo2 72.70(12) . . ?
Fe4 S5 Fe6 70.74(12) . . ?
Fe4 S5 Mo2 70.91(11) . . ?
Fe6 S5 Mo2 70.91(11) . . ?
Fe6 S6 Fe5 72.42(13) . . ?
Fe6 S6 Mo2 71.62(12) . . ?
Fe5 S6 Mo2 72.59(12) . . ?
Fe6 S7 Fe1 136.24(17) . . ?
Fe6 S7 Fe3 149.39(17) . . ?
Fe1 S7 Fe3 65.41(12) . . ?
Fe6 S7 Fe4 66.18(11) . . ?
Fe1 S7 Fe4 72.14(12) . . ?
Fe3 S7 Fe4 136.69(18) . . ?
Fe6 S7 Fe5 67.55(12) . . ?
Fe1 S7 Fe5 106.50(15) . . ?
Fe3 S7 Fe5 135.01(16) . . ?
Fe4 S7 Fe5 65.24(11) . . ?
Fe6 S7 Fe2 137.03(17) . . ?
Fe1 S7 Fe2 65.49(11) . . ?
Fe3 S7 Fe2 66.11(11) . . ?
Fe4 S7 Fe2 103.94(15) . . ?
Fe5 S7 Fe2 70.49(11) . . ?
Fe5 S8 Fe2 77.63(13) . . ?
C28 O1 Fe1 122.1(13) . . ?
C28 O1 Fe4 120.3(14) . . ?
Fe1 O1 Fe4 90.2(5) . . ?
C29 O2 Fe6 122.0(11) . . ?
C30 O3 Fe3 119.3(11) . . ?
C108 O17 C118 121(4) . . ?
C1 N1 N2 106.8(12) . . ?
C1 N1 Mo1 132.1(11) . . ?
N2 N1 Mo1 121.1(9) . . ?
C3 N2 N1 108.5(13) . . ?
C3 N2 B1 130.6(14) . . ?
N1 N2 B1 120.7(12) . . ?
C4 N3 N4 107.4(12) . . ?
C4 N3 Mo1 129.9(10) . . ?
N4 N3 Mo1 122.5(10) . . ?
N3 N4 C6 106.3(14) . . ?
N3 N4 B1 119.6(13) . . ?
C6 N4 B1 134.1(15) . . ?
N6 N5 C16 108.2(13) . . ?
N6 N5 Mo1 120.9(10) . . ?
C16 N5 Mo1 130.9(11) . . ?
C18 N6 N5 109.0(15) . . ?
C18 N6 B1 128.4(17) . . ?
N5 N6 B1 122.6(14) . . ?
C19 N7 N8 105.4(12) . . ?
C19 N7 Mo2 132.3(10) . . ?
N8 N7 Mo2 122.2(9) . . ?
C21 N8 N7 110.2(14) . . ?
C21 N8 B2 129.8(15) . . ?
N7 N8 B2 120.0(13) . . ?
C22 N9 N10 107.6(12) . . ?
C22 N9 Mo2 130.7(10) . . ?
N10 N9 Mo2 121.5(10) . . ?
C24 N10 N9 109.3(15) . . ?
C24 N10 B2 128.6(16) . . ?
N9 N10 B2 122.1(14) . . ?
C25 N11 N12 108.4(13) . . ?
C25 N11 Mo2 131.2(12) . . ?
N12 N11 Mo2 120.4(10) . . ?
C27 N12 N11 107.2(16) . . ?
C27 N12 B2 130.0(17) . . ?
N11 N12 B2 121.6(14) . . ?
C33 N13 C31 109.0(13) . . ?
C33 N13 C37 108.5(14) . . ?
C31 N13 C37 113.1(14) . . ?
C33 N13 C35 110.0(14) . . ?
C31 N13 C35 109.3(14) . . ?
C37 N13 C35 106.9(13) . . ?
C41 N14 C39 109.5(12) . . ?
C41 N14 C43 110.7(13) . . ?
C39 N14 C43 107.3(12) . . ?
C41 N14 C45 107.1(12) . . ?
C39 N14 C45 111.0(12) . . ?
C43 N14 C45 111.3(12) . . ?
C47 N15 C53 101(2) . . ?
C47 N15 C49 111(2) . . ?
C53 N15 C49 115(3) . . ?
C47 N15 C51 115(3) . . ?
C53 N15 C51 105(2) . . ?
C49 N15 C51 111(3) . . ?
C111 N16 C67 123(4) . . ?
C111 N16 C90 94(4) . . ?
C67 N16 C90 143(4) . . ?
C70 N17 C67 133(3) . . ?
C70 N17 C88 115(4) . . ?
C67 N17 C88 113(3) . . ?
N6 B1 N2 108.6(15) . . ?
N6 B1 N4 108.0(14) . . ?
N2 B1 N4 109.0(15) . . ?
N12 B2 N10 106.9(14) . . ?
N12 B2 N8 110.0(16) . . ?
N10 B2 N8 107.4(15) . . ?
N1 C1 C2 110.8(15) . . ?
C3 C2 C1 104.0(15) . . ?
N2 C3 C2 109.9(15) . . ?
N3 C4 C5 111.6(15) . . ?
C6 C5 C4 103.7(15) . . ?
C5 C6 N4 111.0(16) . . ?
N5 C16 C17 107.9(17) . . ?
C18 C17 C16 104.7(18) . . ?
N6 C18 C17 110.1(17) . . ?
N7 C19 C20 112.2(14) . . ?
C19 C20 C21 104.6(14) . . ?
N8 C21 C20 107.6(14) . . ?
N9 C22 C23 110.2(15) . . ?
C24 C23 C22 103.6(15) . . ?
N10 C24 C23 109.3(16) . . ?
N11 C25 C26 110.3(17) . . ?
C27 C26 C25 104.7(18) . . ?
N12 C27 C26 109.2(18) . . ?
C32 C31 N13 116.5(15) . . ?
C34 C33 N13 118.7(15) . . ?
C36 C35 N13 113.9(14) . . ?
C38 C37 N13 115.9(16) . . ?
C40 C39 N14 118.4(15) . . ?
N14 C41 C42 115.8(14) . . ?
N14 C43 C44 112.7(13) . . ?
C46 C45 N14 115.7(13) . . ?
N15 C47 C48 113.2(19) . . ?
N15 C49 C50 113(2) . . ?
C52 C51 N15 108(3) . . ?
C54 C53 N15 114(3) . . ?
N17 C67 N16 70(3) . . ?
O8 C70 N17 126(4) . . ?
C118 C94 C116 113(4) . . ?
C63 C108 O17 103(5) . . ?
C110 C109 C99 109(8) . . ?
C109 C110 C112 107(9) . . ?
N16 C111 O16 159(7) . . ?
C113 C112 C110 93(8) . . ?
C113 C112 C114 119(9) . . ?
C110 C112 C114 143(8) . . ?
O14 C114 C112 153(7) . . ?
C94 C116 C117 143(8) . . ?
C117 C117 C116 156(10) 2_556 . ?
C94 C118 O17 116(4) . . ?

loop_
_geom_bond_atom_site_label_1
_geom_bond_atom_site_label_2
_geom_bond_distance
_geom_bond_site_symmetry_2
_geom_bond_publ_flag
Mo1 N5 2.246(12) . ?
Mo1 N1 2.242(11) . ?
Mo1 N3 2.264(11) . ?
Mo1 S1 2.365(4) . ?
Mo1 S3 2.378(4) . ?
Mo1 S2 2.392(4) . ?
Mo1 Fe1 2.686(2) . ?
Mo1 Fe3 2.718(2) . ?
Mo1 Fe2 2.778(2) . ?
Mo2 N9 2.222(12) . ?
Mo2 N7 2.252(12) . ?
Mo2 N11 2.260(13) . ?
Mo2 S4 2.373(4) . ?
Mo2 S6 2.376(4) . ?
Mo2 S5 2.392(4) . ?
Mo2 Fe4 2.702(2) . ?
Mo2 Fe6 2.714(2) . ?
Mo2 Fe5 2.761(2) . ?
Fe1 O1 2.010(11) . ?
Fe1 S1 2.248(4) . ?
Fe1 S2 2.273(4) . ?
Fe1 S7 2.414(4) . ?
Fe1 Fe3 2.613(3) . ?
Fe1 Fe2 2.631(3) . ?
Fe1 Fe4 2.847(3) . ?
Fe2 S8 2.250(4) . ?
Fe2 S1 2.291(4) . ?
Fe2 S3 2.296(4) . ?
Fe2 S7 2.451(4) . ?
Fe2 Fe3 2.658(3) . ?
Fe2 Fe5 2.819(3) . ?
Fe3 O3 1.884(10) . ?
Fe3 S3 2.277(4) . ?
Fe3 S2 2.279(5) . ?
Fe3 S7 2.423(4) . ?
Fe4 O1 2.009(11) . ?
Fe4 S4 2.258(4) . ?
Fe4 S5 2.262(4) . ?
Fe4 S7 2.422(4) . ?
Fe4 Fe5 2.617(3) . ?
Fe4 Fe6 2.632(3) . ?
Fe5 S8 2.247(4) . ?
Fe5 S4 2.284(4) . ?
Fe5 S6 2.288(4) . ?
Fe5 S7 2.434(4) . ?
Fe5 Fe6 2.687(3) . ?
Fe6 O2 1.899(10) . ?
Fe6 S6 2.261(4) . ?
Fe6 S5 2.285(4) . ?
Fe6 S7 2.399(4) . ?
O1 C28 1.19(2) . ?
O2 C29 1.362(19) . ?
O3 C30 1.33(2) . ?
O8 C70 1.14(5) . ?
O14 C114 1.47(9) . ?
O16 C111 2.11(15) . ?
O17 C108 1.48(6) . ?
O17 C118 1.53(4) . ?
N1 C1 1.301(18) . ?
N1 N2 1.379(15) . ?
N2 C3 1.334(19) . ?
N2 B1 1.53(2) . ?
N3 C4 1.311(17) . ?
N3 N4 1.348(15) . ?
N4 C6 1.358(19) . ?
N4 B1 1.54(2) . ?
N5 N6 1.358(16) . ?
N5 C16 1.374(19) . ?
N6 C18 1.34(2) . ?
N6 B1 1.47(2) . ?
N7 C19 1.327(17) . ?
N7 N8 1.365(15) . ?
N8 C21 1.329(18) . ?
N8 B2 1.53(2) . ?
N9 C22 1.340(17) . ?
N9 N10 1.346(16) . ?
N10 C24 1.35(2) . ?
N10 B2 1.54(2) . ?
N11 C25 1.304(19) . ?
N11 N12 1.383(17) . ?
N12 C27 1.35(2) . ?
N12 B2 1.49(3) . ?
N13 C33 1.47(2) . ?
N13 C31 1.51(2) . ?
N13 C37 1.50(2) . ?
N13 C35 1.55(2) . ?
N14 C41 1.505(19) . ?
N14 C39 1.508(19) . ?
N14 C43 1.512(18) . ?
N14 C45 1.514(18) . ?
N15 C47 1.46(3) . ?
N15 C53 1.45(3) . ?
N15 C49 1.49(3) . ?
N15 C51 1.60(5) . ?
N16 C111 1.63(8) . ?
N16 C67 1.39(4) . ?
N16 C90 1.57(7) . ?
N17 C70 1.29(4) . ?
N17 C67 1.36(4) . ?
N17 C88 1.74(6) . ?
C1 C2 1.41(2) . ?
C2 C3 1.35(2) . ?
C4 C5 1.36(2) . ?
C5 C6 1.33(2) . ?
C16 C17 1.42(2) . ?
C17 C18 1.39(3) . ?
C19 C20 1.352(19) . ?
C20 C21 1.40(2) . ?
C22 C23 1.41(2) . ?
C23 C24 1.39(2) . ?
C25 C26 1.39(2) . ?
C26 C27 1.38(3) . ?
C31 C32 1.49(2) . ?
C33 C34 1.43(2) . ?
C35 C36 1.50(2) . ?
C37 C38 1.51(2) . ?
C39 C40 1.48(2) . ?
C41 C42 1.52(2) . ?
C43 C44 1.57(2) . ?
C45 C46 1.50(2) . ?
C47 C48 1.51(3) . ?
C49 C50 1.64(4) . ?
C51 C52 1.46(6) . ?
C53 C54 1.49(5) . ?
C63 C108 1.38(7) . ?
C94 C118 1.46(5) . ?
C94 C116 2.08(9) . ?
C99 C109 1.80(8) . ?
C109 C110 1.13(9) . ?
C110 C112 1.59(11) . ?
C112 C113 1.41(12) . ?
C112 C114 1.81(11) . ?
C116 C117 1.18(10) . ?
C117 C117 0.56(12) 2_556 ?
